data_1558921
loop_
_publ_author_name
'Gajhede, Michael'
'Simonsen, Kim'
'Skov, Lars Kobberoe'

_publ_section_title
;
 The Preparation and Crystal Structure of fac-[Ir(tacn)Cl3] (tacn =
 1,4,7-triazacyclononane) and the Preparation of Cs[Ir(H2O)6](SO4)2.6H2O
;
_journal_name_full 'Acta Chemica Scandinavica'
_journal_page_first 271
_journal_page_last 274
_journal_paper_doi 10.3891/acta.chem.scand.47-0271
_journal_volume 47
_journal_year 1993
_chemical_formula_sum 'C6 H15 Cl3 Ir N3'
_chemical_formula_weight 427.77
_chemical_name_common
;
fac-[Ir(tacn)Cl3] (tacn = 1,4,7-triazacyclononane)
;
_space_group_IT_number 33
_space_group_name_Hall 'P 2c -2n'
_space_group_name_H-M_alt 'P n a 21'
_symmetry_cell_setting orthorhombic
_symmetry_Int_Tables_number 33
_symmetry_space_group_name_Hall 'P 2c -2n'
_symmetry_space_group_name_H-M 'P n a 21'
_cell_angle_alpha 90.
_cell_angle_beta 90.
_cell_angle_gamma 90.
_cell_formula_units_Z 4
_cell_length_a 12.0487(15)
_cell_length_b 7.969(2)
_cell_length_c 10.9735(11)
_cell_volume 1053.6(3)
_diffrn_ambient_temperature 122
_diffrn_radiation_probe x-ray
_diffrn_radiation_type MoK\a
_diffrn_radiation_wavelength 0.71069
_exptl_absorpt_coefficient_mu 13.353
_exptl_crystal_density_diffrn 2.6
_exptl_crystal_F_000 755
_refine_ls_goodness_of_fit_ref 2.109
_refine_ls_number_parameters 117
_refine_ls_number_reflns 3800
_refine_ls_R_factor_gt 0.026
_refine_ls_wR_factor_gt 0.031
_cod_data_source_file Acta-Chem-Scand-1993-47-271.cif
_cod_data_source_block 1
_cod_original_formula_sum 'C6 H15 N3 Cl3 Ir'
_cod_database_code 1558921

loop_
_space_group_symop_id
_space_group_symop_operation_xyz
1 x,y,z
2 -x,-y,1/2+z
3 1/2-x,1/2+y,1/2+z
4 1/2+x,1/2-y,z

loop_
_atom_site_label
_atom_site_type_symbol
_atom_site_thermal_displace_type
_atom_site_fract_x
_atom_site_fract_y
_atom_site_fract_z
_atom_site_occupancy
_atom_site_U_iso_or_equiv
_atom_site_calc_flag
_atom_site_refinement_flags
_atom_site_disorder_assembly
_atom_site_disorder_group
Ir Ir Uiso 0.06845(1) 0.06710(2) -0.03600 1.000 0.0081(1) . . . .
Cl1 Cl Uiso 0.04250(10) 0.2689(2) -0.19050(10) 1.000 0.0152(3) . . . .
Cl2 Cl Uiso 0.05200(10) 0.2795(2) 0.11760(10) 1.000 0.0139(3) . . . .
Cl3 Cl Uiso -0.12702(9) 0.0196(2) -0.0190(2) 1.000 0.0177(3) . . . .
N1 N Uiso 0.0969(5) -0.1309(6) -0.1525(5) 1.000 0.0147(8) . . . .
N2 N Uiso 0.1046(4) -0.1085(6) 0.0966(5) 1.000 0.0151(8) . . . .
N3 N Uiso 0.2377(3) 0.0884(4) -0.0447(4) 1.000 0.0101(6) . . . .
C1 C Uiso 0.0613(5) -0.2859(7) -0.0821(6) 1.000 0.0170(10) . . . .
C2 C Uiso 0.1163(5) -0.2834(6) 0.0423(6) 1.000 0.0158(9) . . . .
C3 C Uiso 0.2124(5) -0.0535(7) 0.1557(6) 1.000 0.0162(9) . . . .
C4 C Uiso 0.2948(5) -0.0084(8) 0.0567(6) 1.000 0.0181(10) . . . .
C5 C Uiso 0.2707(5) 0.0285(8) -0.1669(6) 1.000 0.0179(10) . . . .
C6 C Uiso 0.2125(5) -0.1363(8) -0.1921(6) 1.000 0.0168(10) . . . .

loop_
_atom_type_symbol
_atom_type_description
_atom_type_scat_dispersion_real
_atom_type_scat_dispersion_imag
_atom_type_scat_source
C C 0.0033 0.0016 ' International Tables Vol C Tables 4.2.6.8 and 6.1.1.4'
Cl Cl 0.1484 0.1585 ' International Tables Vol C Tables 4.2.6.8 and 6.1.1.4'
Ir Ir -1.4442 7.9887 ' International Tables Vol C Tables 4.2.6.8 and 6.1.1.4'
N N 0.0061 0.0033 ' International Tables Vol C Tables 4.2.6.8 and 6.1.1.4'

loop_
_geom_angle_atom_site_label_1
_geom_angle_atom_site_label_2
_geom_angle_atom_site_label_3
_geom_angle
_geom_angle_site_symmetry_1
_geom_angle_site_symmetry_2
_geom_angle_site_symmetry_3
_geom_angle_publ_flag
Cl1 Ir Cl2 90.75(5) . . . yes
Cl1 Ir Cl3 91.92(5) . . . yes
Cl1 Ir N1 95.64(15) . . . yes
Cl1 Ir N2 175.43(14) . . . yes
Cl1 Ir N3 92.41(11) . . . yes
Cl2 Ir Cl3 88.60(5) . . . yes
Cl2 Ir N1 172.43(16) . . . yes
Cl2 Ir N2 90.03(15) . . . yes
Cl2 Ir N3 93.24(11) . . . yes
Cl3 Ir N1 95.22(17) . . . yes
Cl3 Ir N2 92.61(14) . . . yes
Cl3 Ir N3 175.28(10) . . . yes
N1 Ir N2 83.3(2) . . . yes
N1 Ir N3 82.5(2) . . . yes
N2 Ir N3 83.05(17) . . . yes
Ir N1 C1 105.1(4) . . . yes
Ir N1 C6 111.5(4) . . . yes
C1 N1 C6 113.4(5) . . . yes
Ir N2 C2 111.4(4) . . . yes
Ir N2 C3 106.6(3) . . . yes
C2 N2 C3 110.7(4) . . . yes
Ir N3 C4 112.0(3) . . . yes
Ir N3 C5 106.5(3) . . . yes
C4 N3 C5 112.3(4) . . . yes
N1 C1 C2 108.9(5) . . . yes
N2 C2 C1 108.9(4) . . . yes
N2 C3 C4 108.9(5) . . . yes
N3 C4 C3 110.4(5) . . . yes
N3 C5 C6 108.7(5) . . . yes
N1 C6 C5 111.2(5) . . . yes

loop_
_geom_bond_atom_site_label_1
_geom_bond_atom_site_label_2
_geom_bond_distance
_geom_bond_site_symmetry_1
_geom_bond_site_symmetry_2
_geom_bond_publ_flag
Ir Cl1 2.3576(15) . . yes
Ir Cl2 2.3969(15) . . yes
Ir Cl3 2.3927(13) . . yes
Ir N1 2.060(5) . . yes
Ir N2 2.065(5) . . yes
Ir N3 2.049(4) . . yes
N1 C1 1.519(8) . . yes
N1 C6 1.460(9) . . yes
N2 C2 1.522(7) . . yes
N2 C3 1.517(8) . . yes
N3 C4 1.519(8) . . yes
N3 C5 1.478(8) . . yes
C1 C2 1.518(9) . . no
C3 C4 1.515(9) . . no
C5 C6 1.514(9) . . no

loop_
_geom_torsion_atom_site_label_1
_geom_torsion_atom_site_label_2
_geom_torsion_atom_site_label_3
_geom_torsion_atom_site_label_4
_geom_torsion
_geom_torsion_site_symmetry_1
_geom_torsion_site_symmetry_2
_geom_torsion_site_symmetry_3
_geom_torsion_site_symmetry_4
_geom_torsion_publ_flag
Cl1 Ir N1 C1 -153.2(4) . . . . no
Cl1 Ir N1 C6 83.6(4) . . . . no
Cl3 Ir N1 C1 -60.7(4) . . . . no
Cl3 Ir N1 C6 176.0(4) . . . . no
N2 Ir N1 C1 31.3(4) . . . . no
N2 Ir N1 C6 -91.9(4) . . . . no
N3 Ir N1 C1 115.1(4) . . . . no
N3 Ir N1 C6 -8.1(4) . . . . no
Cl2 Ir N2 C2 176.2(3) . . . . no
Cl2 Ir N2 C3 -63.1(3) . . . . no
Cl3 Ir N2 C2 87.6(4) . . . . no
Cl3 Ir N2 C3 -151.7(3) . . . . no
N1 Ir N2 C2 -7.4(4) . . . . no
N1 Ir N2 C3 113.4(4) . . . . no
N3 Ir N2 C2 -90.6(4) . . . . no
N3 Ir N2 C3 30.2(4) . . . . no
Cl1 Ir N3 C4 172.2(3) . . . . no
Cl1 Ir N3 C5 -64.8(3) . . . . no
Cl2 Ir N3 C4 81.3(3) . . . . no
Cl2 Ir N3 C5 -155.7(3) . . . . no
N1 Ir N3 C4 -92.5(4) . . . . no
N1 Ir N3 C5 30.6(3) . . . . no
N2 Ir N3 C4 -8.4(3) . . . . no
N2 Ir N3 C5 114.7(3) . . . . no
Ir N1 C1 C2 -50.6(5) . . . . no
C6 N1 C1 C2 71.4(6) . . . . no
Ir N1 C6 C5 -16.1(6) . . . . no
C1 N1 C6 C5 -134.5(5) . . . . no
Ir N2 C2 C1 -18.7(5) . . . . no
C3 N2 C2 C1 -137.1(5) . . . . no
Ir N2 C3 C4 -46.8(5) . . . . no
C2 N2 C3 C4 74.4(6) . . . . no
Ir N3 C4 C3 -15.7(5) . . . . no
C5 N3 C4 C3 -135.5(5) . . . . no
Ir N3 C5 C6 -47.4(5) . . . . no
C4 N3 C5 C6 75.6(5) . . . . no
N1 C1 C2 N2 45.8(6) . . . . no
N2 C3 C4 N3 41.2(6) . . . . no
N3 C5 C6 N1 42.3(7) . . . . no
